data_4106397
loop_
_publ_author_name
'Charles P. Frazier'
'Jarred R. Engelking'
'Javier Read de Alaniz'

_publ_section_title
;
 Copper-Catalyzed Aerobic Oxidation of Hydroxamic Acids Leads to a Mild
 and Versatile Acylnitroso Ene Reaction
;
_journal_name_full 'Journal of the American Chemical Society'
_journal_page_first 10430
_journal_page_last 10433
_journal_paper_doi 10.1021/ja204603u
_journal_volume 133
_journal_year 2011
_chemical_absolute_configuration ad
_chemical_formula_sum 'C13 H13 N O4'
_chemical_formula_weight 247.24
_chemical_name_systematic
; 
 ? 
;
_space_group_IT_number 4
_symmetry_cell_setting monoclinic
_symmetry_space_group_name_Hall 'P 2yb'
_symmetry_space_group_name_H-M 'P 1 21 1'
_atom_sites_solution_hydrogens geom
_atom_sites_solution_primary direct
_atom_sites_solution_secondary difmap
_audit_creation_method SHELXL-97
_cell_angle_alpha 90.00
_cell_angle_beta 97.069(4)
_cell_angle_gamma 90.00
_cell_formula_units_Z 4
_cell_length_a 6.2292(4)
_cell_length_b 13.0040(8)
_cell_length_c 15.5592(10)
_cell_measurement_temperature 293(2)
_cell_volume 1250.79(14)
_computing_structure_refinement 'SHELXL-97 (Sheldrick, 2008)'
_computing_structure_solution 'SHELXS-97 (Sheldrick, 2008)'
_diffrn_ambient_temperature 293(2)
_diffrn_measured_fraction_theta_full 0.959
_diffrn_measured_fraction_theta_max 0.959
_diffrn_measurement_device_type 'CCD area detector'
_diffrn_measurement_method 'omega scan'
_diffrn_radiation_monochromator graphite
_diffrn_radiation_source 'fine-focus sealed tube'
_diffrn_radiation_type CuK\a
_diffrn_radiation_wavelength 1.54178
_diffrn_reflns_av_R_equivalents 0.0430
_diffrn_reflns_av_sigmaI/netI 0.0442
_diffrn_reflns_limit_h_max 7
_diffrn_reflns_limit_h_min -7
_diffrn_reflns_limit_k_max 14
_diffrn_reflns_limit_k_min -15
_diffrn_reflns_limit_l_max 17
_diffrn_reflns_limit_l_min -18
_diffrn_reflns_number 10680
_diffrn_reflns_theta_full 65.07
_diffrn_reflns_theta_max 65.07
_diffrn_reflns_theta_min 2.86
_exptl_absorpt_coefficient_mu 0.821
_exptl_absorpt_correction_T_max 1
_exptl_absorpt_correction_T_min 0.662
_exptl_absorpt_correction_type multi-scan
_exptl_absorpt_process_details sadabs
_exptl_crystal_colour colorless
_exptl_crystal_density_diffrn 1.313
_exptl_crystal_description needle
_exptl_crystal_F_000 520
_exptl_crystal_size_max 0.3
_exptl_crystal_size_mid 0.02
_exptl_crystal_size_min 0.02
_refine_diff_density_max 0.224
_refine_diff_density_min -0.200
_refine_diff_density_rms 0.048
_refine_ls_abs_structure_details 'Flack H D (1983), Acta Cryst. A39, 876-881'
_refine_ls_abs_structure_Flack 0.1(2)
_refine_ls_extinction_coef 0.0047(14)
_refine_ls_extinction_expression Fc^*^=kFc[1+0.001xFc^2^\l^3^/sin(2\q)]^-1/4^
_refine_ls_extinction_method SHELXL
_refine_ls_goodness_of_fit_ref 2.515
_refine_ls_hydrogen_treatment constr
_refine_ls_matrix_type full
_refine_ls_number_parameters 328
_refine_ls_number_reflns 3817
_refine_ls_number_restraints 1
_refine_ls_restrained_S_all 2.515
_refine_ls_R_factor_all 0.0609
_refine_ls_R_factor_gt 0.0603
_refine_ls_shift/su_max 0.000
_refine_ls_shift/su_mean 0.000
_refine_ls_structure_factor_coef Fsqd
_refine_ls_weighting_details 'calc w=1/[\s^2^(Fo^2^)+(0.0500P)^2^+0.0000P] where P=(Fo^2^+2Fc^2^)/3'
_refine_ls_weighting_scheme calc
_refine_ls_wR_factor_gt 0.1657
_refine_ls_wR_factor_ref 0.1662
_reflns_number_gt 3736
_reflns_number_total 3817
_reflns_threshold_expression >2sigma(I)
_cod_data_source_file ja204603u_si_002.cif
_cod_data_source_block j03032011_0m
_cod_original_cell_volume 1250.78(14)
_cod_database_code 4106397

loop_
_symmetry_equiv_pos_as_xyz
'x, y, z'
'-x, y+1/2, -z'

loop_
_atom_site_label
_atom_site_type_symbol
_atom_site_fract_x
_atom_site_fract_y
_atom_site_fract_z
_atom_site_U_iso_or_equiv
_atom_site_adp_type
_atom_site_occupancy
_atom_site_symmetry_multiplicity
_atom_site_calc_flag
_atom_site_refinement_flags
C1 C 0.8155(5) 0.8427(2) 0.18770(18) 0.0489(6) Uani 1 1 d .
C2 C 1.0376(5) 0.8062(2) 0.18783(18) 0.0506(6) Uani 1 1 d .
C3 C 1.0801(5) 0.7233(2) 0.25412(18) 0.0508(7) Uani 1 1 d .
H3 H 1.1713 0.7497 0.3051 0.061 Uiso 1 1 calc R
C4 C 1.1788(7) 0.6259(3) 0.2219(2) 0.0725(9) Uani 1 1 d .
H4A H 1.3193 0.6411 0.2058 0.109 Uiso 1 1 calc R
H4B H 1.0874 0.5998 0.1725 0.109 Uiso 1 1 calc R
H4C H 1.1921 0.5752 0.2671 0.109 Uiso 1 1 calc R
C5 C 1.1677(6) 0.8454(4) 0.1357(3) 0.0772(11) Uani 1 1 d .
H5A H 1.1190 0.8978 0.0974 0.093 Uiso 1 1 calc R
H5B H 1.3082 0.8207 0.1371 0.093 Uiso 1 1 calc R
C6 C 0.8307(6) 0.6705(3) 0.3589(2) 0.0591(8) Uani 1 1 d .
C7 C 0.5722(7) 0.6496(3) 0.4583(2) 0.0706(9) Uani 1 1 d .
H7A H 0.6751 0.5966 0.4794 0.085 Uiso 1 1 calc R
H7B H 0.4306 0.6179 0.4469 0.085 Uiso 1 1 calc R
C8 C 0.5674(6) 0.7307(3) 0.5260(2) 0.0604(8) Uani 1 1 d .
C9 C 0.3958(7) 0.7344(3) 0.5735(2) 0.0737(10) Uani 1 1 d .
H9 H 0.2820 0.6883 0.5614 0.088 Uiso 1 1 calc R
C10 C 0.3892(10) 0.8064(5) 0.6395(3) 0.0967(14) Uani 1 1 d .
H10 H 0.2720 0.8084 0.6711 0.116 Uiso 1 1 calc R
C11 C 0.5560(11) 0.8735(5) 0.6573(3) 0.1051(16) Uani 1 1 d .
H11 H 0.5536 0.9209 0.7019 0.126 Uiso 1 1 calc R
C12 C 0.7290(10) 0.8721(5) 0.6096(4) 0.1035(16) Uani 1 1 d .
H12 H 0.8403 0.9197 0.6211 0.124 Uiso 1 1 calc R
C13 C 0.7360(7) 0.8007(4) 0.5456(3) 0.0827(11) Uani 1 1 d .
H13 H 0.8547 0.7988 0.5148 0.099 Uiso 1 1 calc R
C14 C 0.7446(5) -0.0508(3) -0.05177(19) 0.0530(6) Uani 1 1 d .
C15 C 0.5177(5) -0.0257(2) -0.04703(19) 0.0515(6) Uani 1 1 d .
C16 C 0.5086(4) 0.0676(2) 0.00902(17) 0.0469(6) Uani 1 1 d .
H16 H 0.4590 0.0480 0.0641 0.056 Uiso 1 1 calc R
C17 C 0.3593(6) -0.0786(3) -0.0894(3) 0.0766(11) Uani 1 1 d .
H17A H 0.3899 -0.1339 -0.1237 0.092 Uiso 1 1 calc R
H17B H 0.2165 -0.0607 -0.0851 0.092 Uiso 1 1 calc R
C18 C 0.3704(5) 0.1545(3) -0.0317(2) 0.0595(7) Uani 1 1 d .
H18A H 0.2213 0.1339 -0.0389 0.089 Uiso 1 1 calc R
H18B H 0.4139 0.1708 -0.0872 0.089 Uiso 1 1 calc R
H18C H 0.3883 0.2139 0.0050 0.089 Uiso 1 1 calc R
C19 C 0.8262(4) 0.1324(2) 0.10656(16) 0.0485(6) Uani 1 1 d .
C20 C 1.1470(5) 0.1630(3) 0.20179(19) 0.0565(7) Uani 1 1 d .
H20A H 1.0645 0.2212 0.2188 0.068 Uiso 1 1 calc R
H20B H 1.2894 0.1873 0.1924 0.068 Uiso 1 1 calc R
C21 C 1.1681(4) 0.0838(2) 0.27256(16) 0.0491(6) Uani 1 1 d .
C22 C 0.9998(5) 0.0668(3) 0.32171(19) 0.0591(7) Uani 1 1 d .
H22 H 0.8728 0.1048 0.3109 0.071 Uiso 1 1 calc R
C23 C 1.0207(7) -0.0066(3) 0.3868(2) 0.0737(10) Uani 1 1 d .
H23 H 0.9074 -0.0180 0.4194 0.088 Uiso 1 1 calc R
C24 C 1.2085(7) -0.0627(3) 0.4032(2) 0.0728(10) Uani 1 1 d .
H24 H 1.2222 -0.1117 0.4471 0.087 Uiso 1 1 calc R
C25 C 1.3760(7) -0.0463(3) 0.3551(3) 0.0763(11) Uani 1 1 d .
H25 H 1.5026 -0.0844 0.3663 0.092 Uiso 1 1 calc R
C26 C 1.3563(6) 0.0272(3) 0.2896(2) 0.0641(8) Uani 1 1 d .
H26 H 1.4702 0.0383 0.2573 0.077 Uiso 1 1 calc R
N1 N 0.8595(4) 0.7027(2) 0.27575(16) 0.0560(6) Uani 1 1 d .
N2 N 0.7410(4) 0.09859(18) 0.02417(14) 0.0469(5) Uani 1 1 d .
O1 O 0.7135(3) 0.78327(18) 0.24340(12) 0.0557(5) Uani 1 1 d .
O2 O 0.7157(4) 0.9098(2) 0.14774(16) 0.0660(6) Uani 1 1 d .
O3 O 0.6334(4) 0.6929(2) 0.37759(14) 0.0686(6) Uani 1 1 d .
O4 O 0.9696(5) 0.6235(3) 0.40214(17) 0.0837(8) Uani 1 1 d .
O5 O 0.8745(3) 0.02154(17) -0.01026(12) 0.0513(5) Uani 1 1 d .
O6 O 0.8239(4) -0.1219(2) -0.0869(2) 0.0780(8) Uani 1 1 d .
O7 O 0.7111(4) 0.17518(19) 0.15237(14) 0.0618(6) Uani 1 1 d .
O8 O 1.0375(3) 0.11833(18) 0.12098(11) 0.0528(5) Uani 1 1 d .

loop_
_atom_site_aniso_label
_atom_site_aniso_U_11
_atom_site_aniso_U_22
_atom_site_aniso_U_33
_atom_site_aniso_U_23
_atom_site_aniso_U_13
_atom_site_aniso_U_12
C1 0.0511(14) 0.0489(16) 0.0463(12) 0.0020(11) 0.0042(11) 0.0005(12)
C2 0.0499(14) 0.0480(15) 0.0528(13) 0.0017(12) 0.0021(11) 0.0013(12)
C3 0.0512(15) 0.0528(17) 0.0480(13) -0.0040(11) 0.0045(11) 0.0095(13)
C4 0.081(2) 0.065(2) 0.0742(18) 0.0012(17) 0.0203(17) 0.0269(18)
C5 0.0542(17) 0.090(3) 0.090(2) 0.029(2) 0.0184(17) 0.0083(18)
C6 0.0669(18) 0.0593(19) 0.0514(14) 0.0108(13) 0.0088(14) 0.0089(15)
C7 0.084(2) 0.070(2) 0.0609(17) 0.0207(16) 0.0225(16) -0.0034(18)
C8 0.0647(17) 0.0620(19) 0.0555(15) 0.0218(14) 0.0107(13) 0.0030(15)
C9 0.080(2) 0.078(2) 0.0662(18) 0.0110(17) 0.0215(17) -0.0128(19)
C10 0.115(3) 0.102(4) 0.082(2) 0.000(2) 0.047(2) -0.005(3)
C11 0.141(5) 0.092(4) 0.085(3) -0.012(3) 0.026(3) -0.027(3)
C12 0.110(4) 0.095(4) 0.107(3) -0.009(3) 0.016(3) -0.033(3)
C13 0.073(2) 0.089(3) 0.089(2) 0.008(2) 0.023(2) -0.011(2)
C14 0.0498(14) 0.0525(17) 0.0583(14) 0.0002(13) 0.0135(12) -0.0011(13)
C15 0.0484(14) 0.0503(16) 0.0572(14) 0.0018(12) 0.0126(12) -0.0045(12)
C16 0.0458(12) 0.0496(15) 0.0465(12) 0.0074(11) 0.0104(10) 0.0023(12)
C17 0.0523(17) 0.072(2) 0.105(3) -0.023(2) 0.0106(18) -0.0077(16)
C18 0.0550(15) 0.0576(18) 0.0659(15) 0.0088(13) 0.0068(13) 0.0089(13)
C19 0.0549(14) 0.0456(15) 0.0452(12) 0.0046(11) 0.0068(11) 0.0026(12)
C20 0.0611(16) 0.0552(17) 0.0519(13) -0.0049(12) 0.0015(13) -0.0120(14)
C21 0.0509(14) 0.0511(16) 0.0444(12) -0.0083(11) 0.0019(11) -0.0012(12)
C22 0.0580(15) 0.067(2) 0.0528(15) 0.0014(14) 0.0106(12) 0.0091(15)
C23 0.085(2) 0.082(3) 0.0555(16) 0.0066(16) 0.0143(16) -0.005(2)
C24 0.099(3) 0.061(2) 0.0541(15) 0.0012(15) -0.0069(17) 0.0005(19)
C25 0.079(2) 0.069(2) 0.075(2) -0.0101(18) -0.0136(19) 0.021(2)
C26 0.0571(17) 0.071(2) 0.0629(16) -0.0095(16) 0.0034(14) 0.0044(15)
N1 0.0595(14) 0.0577(15) 0.0519(12) 0.0097(11) 0.0106(11) 0.0120(12)
N2 0.0488(11) 0.0478(13) 0.0447(10) 0.0019(9) 0.0080(9) 0.0023(9)
O1 0.0526(10) 0.0632(13) 0.0524(10) 0.0164(9) 0.0112(8) 0.0133(10)
O2 0.0613(12) 0.0669(15) 0.0705(12) 0.0242(11) 0.0112(10) 0.0156(11)
O3 0.0709(14) 0.0795(16) 0.0585(11) 0.0241(11) 0.0202(10) 0.0143(12)
O4 0.0846(16) 0.097(2) 0.0699(13) 0.0334(15) 0.0128(12) 0.0271(16)
O5 0.0441(9) 0.0602(12) 0.0512(9) -0.0062(8) 0.0128(8) -0.0017(8)
O6 0.0651(13) 0.0703(17) 0.1018(18) -0.0303(14) 0.0237(13) -0.0016(12)
O7 0.0679(13) 0.0600(14) 0.0582(11) -0.0061(10) 0.0101(10) 0.0131(11)
O8 0.0522(10) 0.0605(12) 0.0451(9) -0.0023(9) 0.0038(8) -0.0038(9)

loop_
_atom_type_symbol
_atom_type_description
_atom_type_scat_dispersion_real
_atom_type_scat_dispersion_imag
_atom_type_scat_source
C C 0.0181 0.0091 'International Tables Vol C Tables 4.2.6.8 and 6.1.1.4'
H H 0.0000 0.0000 'International Tables Vol C Tables 4.2.6.8 and 6.1.1.4'
N N 0.0311 0.0180 'International Tables Vol C Tables 4.2.6.8 and 6.1.1.4'
O O 0.0492 0.0322 'International Tables Vol C Tables 4.2.6.8 and 6.1.1.4'

loop_
_geom_angle_atom_site_label_1
_geom_angle_atom_site_label_2
_geom_angle_atom_site_label_3
_geom_angle
O2 C1 O1 119.0(3)
O2 C1 C2 131.8(3)
O1 C1 C2 109.1(2)
C5 C2 C1 121.8(3)
C5 C2 C3 129.4(3)
C1 C2 C3 108.8(3)
N1 C3 C2 101.4(2)
N1 C3 C4 110.5(3)
C2 C3 C4 114.8(3)
N1 C3 H3 110.0
C2 C3 H3 110.0
C4 C3 H3 110.0
C3 C4 H4A 109.5
C3 C4 H4B 109.5
H4A C4 H4B 109.5
C3 C4 H4C 109.5
H4A C4 H4C 109.5
H4B C4 H4C 109.5
C2 C5 H5A 120.0
C2 C5 H5B 120.0
H5A C5 H5B 120.0
O4 C6 O3 127.8(3)
O4 C6 N1 120.6(3)
O3 C6 N1 111.5(3)
O3 C7 C8 111.2(3)
O3 C7 H7A 109.4
C8 C7 H7A 109.4
O3 C7 H7B 109.4
C8 C7 H7B 109.4
H7A C7 H7B 108.0
C9 C8 C13 118.3(4)
C9 C8 C7 119.3(3)
C13 C8 C7 122.4(4)
C8 C9 C10 121.1(4)
C8 C9 H9 119.5
C10 C9 H9 119.5
C11 C10 C9 119.3(5)
C11 C10 H10 120.3
C9 C10 H10 120.3
C10 C11 C12 120.6(5)
C10 C11 H11 119.7
C12 C11 H11 119.7
C13 C12 C11 119.8(5)
C13 C12 H12 120.1
C11 C12 H12 120.1
C12 C13 C8 120.8(4)
C12 C13 H13 119.6
C8 C13 H13 119.6
O6 C14 O5 119.6(3)
O6 C14 C15 130.2(3)
O5 C14 C15 110.2(3)
C17 C15 C14 122.0(3)
C17 C15 C16 129.5(3)
C14 C15 C16 108.5(2)
N2 C16 C15 101.8(2)
N2 C16 C18 110.9(2)
C15 C16 C18 114.9(2)
N2 C16 H16 109.7
C15 C16 H16 109.7
C18 C16 H16 109.7
C15 C17 H17A 120.0
C15 C17 H17B 120.0
H17A C17 H17B 120.0
C16 C18 H18A 109.5
C16 C18 H18B 109.5
H18A C18 H18B 109.5
C16 C18 H18C 109.5
H18A C18 H18C 109.5
H18B C18 H18C 109.5
O7 C19 O8 128.0(3)
O7 C19 N2 120.1(2)
O8 C19 N2 111.7(2)
O8 C20 C21 110.2(2)
O8 C20 H20A 109.6
C21 C20 H20A 109.6
O8 C20 H20B 109.6
C21 C20 H20B 109.6
H20A C20 H20B 108.1
C26 C21 C22 119.3(3)
C26 C21 C20 120.1(3)
C22 C21 C20 120.6(3)
C23 C22 C21 120.2(3)
C23 C22 H22 119.9
C21 C22 H22 119.9
C24 C23 C22 120.2(4)
C24 C23 H23 119.9
C22 C23 H23 119.9
C23 C24 C25 120.1(3)
C23 C24 H24 119.9
C25 C24 H24 119.9
C24 C25 C26 120.1(3)
C24 C25 H25 119.9
C26 C25 H25 119.9
C21 C26 C25 120.2(4)
C21 C26 H26 119.9
C25 C26 H26 119.9
C6 N1 O1 113.3(2)
C6 N1 C3 119.7(3)
O1 N1 C3 110.8(2)
C19 N2 O5 112.8(2)
C19 N2 C16 118.8(2)
O5 N2 C16 110.2(2)
C1 O1 N1 108.0(2)
C6 O3 C7 116.6(3)
C14 O5 N2 108.7(2)
C19 O8 C20 115.9(2)

loop_
_geom_bond_atom_site_label_1
_geom_bond_atom_site_label_2
_geom_bond_distance
C1 O2 1.199(4)
C1 O1 1.374(4)
C1 C2 1.463(4)
C2 C5 1.318(5)
C2 C3 1.493(4)
C3 N1 1.479(4)
C3 C4 1.519(4)
C3 H3 0.9800
C4 H4A 0.9600
C4 H4B 0.9600
C4 H4C 0.9600
C5 H5A 0.9300
C5 H5B 0.9300
C6 O4 1.197(4)
C6 O3 1.330(4)
C6 N1 1.392(4)
C7 O3 1.468(4)
C7 C8 1.493(6)
C7 H7A 0.9700
C7 H7B 0.9700
C8 C9 1.373(5)
C8 C13 1.396(6)
C9 C10 1.394(7)
C9 H9 0.9300
C10 C11 1.359(8)
C10 H10 0.9300
C11 C12 1.381(9)
C11 H11 0.9300
C12 C13 1.366(8)
C12 H12 0.9300
C13 H13 0.9300
C14 O6 1.210(4)
C14 O5 1.352(4)
C14 C15 1.461(4)
C15 C17 1.312(5)
C15 C16 1.499(4)
C16 N2 1.493(3)
C16 C18 1.511(4)
C16 H16 0.9800
C17 H17A 0.9300
C17 H17B 0.9300
C18 H18A 0.9600
C18 H18B 0.9600
C18 H18C 0.9600
C19 O7 1.207(4)
C19 O8 1.321(4)
C19 N2 1.397(4)
C20 O8 1.474(3)
C20 C21 1.501(4)
C20 H20A 0.9700
C20 H20B 0.9700
C21 C26 1.382(5)
C21 C22 1.389(4)
C22 C23 1.386(5)
C22 H22 0.9300
C23 C24 1.376(6)
C23 H23 0.9300
C24 C25 1.373(7)
C24 H24 0.9300
C25 C26 1.392(6)
C25 H25 0.9300
C26 H26 0.9300
N1 O1 1.437(3)
N2 O5 1.446(3)

loop_
_geom_torsion_atom_site_label_1
_geom_torsion_atom_site_label_2
_geom_torsion_atom_site_label_3
_geom_torsion_atom_site_label_4
_geom_torsion
O2 C1 C2 C5 -2.5(6)
O1 C1 C2 C5 175.5(3)
O2 C1 C2 C3 177.2(3)
O1 C1 C2 C3 -4.8(3)
C5 C2 C3 N1 -169.1(4)
C1 C2 C3 N1 11.3(3)
C5 C2 C3 C4 -50.0(5)
C1 C2 C3 C4 130.3(3)
O3 C7 C8 C9 134.5(3)
O3 C7 C8 C13 -48.2(5)
C13 C8 C9 C10 0.1(6)
C7 C8 C9 C10 177.5(4)
C8 C9 C10 C11 -0.2(8)
C9 C10 C11 C12 1.1(9)
C10 C11 C12 C13 -1.9(10)
C11 C12 C13 C8 1.8(9)
C9 C8 C13 C12 -0.9(6)
C7 C8 C13 C12 -178.2(4)
O6 C14 C15 C17 -5.3(6)
O5 C14 C15 C17 173.3(3)
O6 C14 C15 C16 176.6(3)
O5 C14 C15 C16 -4.7(3)
C17 C15 C16 N2 -170.8(4)
C14 C15 C16 N2 7.1(3)
C17 C15 C16 C18 -50.9(5)
C14 C15 C16 C18 127.0(3)
O8 C20 C21 C26 95.2(3)
O8 C20 C21 C22 -85.0(3)
C26 C21 C22 C23 -0.4(5)
C20 C21 C22 C23 179.8(3)
C21 C22 C23 C24 0.3(6)
C22 C23 C24 C25 -0.2(6)
C23 C24 C25 C26 0.2(6)
C22 C21 C26 C25 0.3(5)
C20 C21 C26 C25 -179.9(3)
C24 C25 C26 C21 -0.2(5)
O4 C6 N1 O1 -161.7(3)
O3 C6 N1 O1 22.4(4)
O4 C6 N1 C3 -28.0(5)
O3 C6 N1 C3 156.1(3)
C2 C3 N1 C6 -148.9(3)
C4 C3 N1 C6 89.0(4)
C2 C3 N1 O1 -14.2(3)
C4 C3 N1 O1 -136.2(3)
O7 C19 N2 O5 -160.9(3)
O8 C19 N2 O5 23.9(3)
O7 C19 N2 C16 -29.8(4)
O8 C19 N2 C16 155.0(2)
C15 C16 N2 C19 -139.6(2)
C18 C16 N2 C19 97.8(3)
C15 C16 N2 O5 -7.3(3)
C18 C16 N2 O5 -129.9(2)
O2 C1 O1 N1 174.0(3)
C2 C1 O1 N1 -4.3(3)
C6 N1 O1 C1 149.9(3)
C3 N1 O1 C1 12.1(3)
O4 C6 O3 C7 -4.2(6)
N1 C6 O3 C7 171.3(3)
C8 C7 O3 C6 107.2(4)
O6 C14 O5 N2 178.7(3)
C15 C14 O5 N2 -0.1(3)
C19 N2 O5 C14 140.2(2)
C16 N2 O5 C14 4.9(3)
O7 C19 O8 C20 -2.0(4)
N2 C19 O8 C20 172.8(2)
C21 C20 O8 C19 94.4(3)
